data_1540975
loop_
_publ_author_name
'Shiozaki, Y.'
'Takahashi, I.'
'Onodera, A.'
'Yoshida, M.'

_publ_section_title
;
 X-ray study of ferroelectric behaviour in the mixed crystals (N H4)2 S O4
 - R2 S O4 (R= K, Rb, Cs)
;
_journal_name_full Ferroelectrics
_journal_page_first 73
_journal_page_last 77
_journal_volume 96
_journal_year 1989
_chemical_formula_sum 'H3.04 N0.76 O4 Rb1.24 S'
_chemical_name_systematic '((N H4)0.76 Rb1.24) (S O4)'
_space_group_IT_number 62
_symmetry_space_group_name_Hall '-P 2c 2n'
_symmetry_space_group_name_H-M 'P n a m'
_cell_angle_alpha 90
_cell_angle_beta 90
_cell_angle_gamma 90
_cell_formula_units_Z 4
_cell_length_a 7.826
_cell_length_b 10.466
_cell_length_c 5.9725
_cell_volume 489.189
_citation_journal_id_ASTM FEROA8
_cod_data_source_file Shiozaki_FEROA8_1989_1385.cif
_cod_data_source_block H3.04N0.76O4Rb1.24S1
_cod_original_sg_symbol_Hall '-P 2ac 2n (-x,z,y)'
_cod_original_formula_sum 'H3.04 N0.76 O4 Rb1.24 S1'
_cod_database_code 1540975

loop_
_symmetry_equiv_pos_as_xyz
x,y,z
-x+1/2,y+1/2,-z
x+1/2,-y+1/2,-z+1/2
-x,-y,z+1/2
-x,-y,-z
x-1/2,-y-1/2,z
-x-1/2,y-1/2,z-1/2
x,y,-z-1/2

loop_
_atom_site_label
_atom_site_type_symbol
_atom_site_fract_x
_atom_site_fract_y
_atom_site_fract_z
_atom_site_occupancy
_atom_site_U_iso_or_equiv
S1 S+6 0.2398 0.4196 0.25 1 0.0
O1 O-2 0.0533 0.4071 0.25 1 0.0
N1 N-3 0.6792 0.4066 0.25 0.47 0.0
Rb2 Rb+1 0.9817 0.7032 0.25 0.71 0.0
Rb1 Rb+1 0.6792 0.4066 0.25 0.53 0.0
N2 N-3 0.9817 0.7032 0.25 0.29 0.0
O2 O-2 0.2885 0.5547 0.25 1 0.0
O3 O-2 0.311 0.3582 0.0487 1 0.0
